data_7038646
loop_
_publ_author_name
'Kim, Yonghwi'
'Haldar, Ritesh'
'Kim, Hyunuk'
'Koo, Jaehyoung'
'Kim, Kimoon'

_publ_section_title
;
 The guest-dependent thermal response of the flexible MOF
 Zn2(BDC)2(DABCO).
;
_journal_issue 10
_journal_name_full 'Dalton transactions (Cambridge, England : 2003)'
_journal_page_first 4187
_journal_page_last 4192
_journal_paper_doi 10.1039/c5dt03710g
_journal_volume 45
_journal_year 2016
_chemical_formula_sum 'C22 H20 N2 O8 Zn2'
_chemical_formula_weight 571.14
_chemical_name_common '[Zn2(BDC)2(DABCO)]'
_chemical_name_systematic
; 
 ? 
;
_space_group_crystal_system tetragonal
_space_group_IT_number 123
_space_group_name_Hall '-P 4 2'
_space_group_name_H-M_alt 'P 4/m m m'
_symmetry_space_group_name_Hall '-P 4 2'
_symmetry_space_group_name_H-M 'P 4/m m m'
_atom_sites_solution_hydrogens geom
_audit_creation_method SHELXL-2014
_audit_update_record
;
2015-10-14 deposited with the CCDC.
2015-10-15 downloaded from the CCDC.
;
_cell_angle_alpha 90
_cell_angle_beta 90
_cell_angle_gamma 90
_cell_formula_units_Z 1
_cell_length_a 10.9449(3)
_cell_length_b 10.9449(3)
_cell_length_c 9.6090(3)
_cell_measurement_reflns_used 4801
_cell_measurement_temperature 250(2)
_cell_measurement_theta_max 37.23
_cell_measurement_theta_min 2.63
_cell_volume 1151.07(6)
_computing_cell_refinement 'Bruker SAINT'
_computing_data_collection 'Bruker APEX2'
_computing_data_reduction 'Bruker SAINT'
_computing_molecular_graphics 'Bruker SHELXTL'
_computing_publication_material 'Bruker SHELXTL'
_computing_structure_refinement 'SHELXL-2014 (Sheldrick, 2014)'
_computing_structure_solution 'SHELXS-97 (Sheldrick 2008)'
_diffrn_ambient_temperature 250(2)
_diffrn_measured_fraction_theta_full 0.993
_diffrn_measured_fraction_theta_max 0.963
_diffrn_measurement_device_type 'Bruker APEX-II CCD'
_diffrn_measurement_method '\f and \w scans'
_diffrn_radiation_type MoK\a
_diffrn_radiation_wavelength 0.71073
_diffrn_reflns_av_R_equivalents 0.0303
_diffrn_reflns_av_unetI/netI 0.0234
_diffrn_reflns_laue_measured_fraction_full 0.993
_diffrn_reflns_laue_measured_fraction_max 0.963
_diffrn_reflns_limit_h_max 13
_diffrn_reflns_limit_h_min -16
_diffrn_reflns_limit_k_max 16
_diffrn_reflns_limit_k_min -15
_diffrn_reflns_limit_l_max 14
_diffrn_reflns_limit_l_min -12
_diffrn_reflns_number 7804
_diffrn_reflns_point_group_measured_fraction_full 0.993
_diffrn_reflns_point_group_measured_fraction_max 0.963
_diffrn_reflns_theta_full 25.242
_diffrn_reflns_theta_max 33.126
_diffrn_reflns_theta_min 2.632
_exptl_absorpt_coefficient_mu 1.067
_exptl_absorpt_correction_T_max 0.7495
_exptl_absorpt_correction_T_min 0.5530
_exptl_absorpt_correction_type multi-scan
_exptl_absorpt_process_details SADABS
_exptl_crystal_colour colorless
_exptl_crystal_density_diffrn 0.824
_exptl_crystal_description block
_exptl_crystal_F_000 290
_exptl_crystal_size_max 0.250
_exptl_crystal_size_mid 0.240
_exptl_crystal_size_min 0.200
_refine_diff_density_max 0.874
_refine_diff_density_min -0.536
_refine_diff_density_rms 0.062
_refine_ls_extinction_method none
_refine_ls_goodness_of_fit_ref 1.066
_refine_ls_hydrogen_treatment constr
_refine_ls_matrix_type full
_refine_ls_number_parameters 39
_refine_ls_number_reflns 1281
_refine_ls_number_restraints 0
_refine_ls_restrained_S_all 1.066
_refine_ls_R_factor_all 0.0348
_refine_ls_R_factor_gt 0.0305
_refine_ls_shift/su_max 0.000
_refine_ls_shift/su_mean 0.000
_refine_ls_structure_factor_coef Fsqd
_refine_ls_weighting_details 'w=1/[\s^2^(Fo^2^)+(0.0233P)^2^+0.5450P] where P=(Fo^2^+2Fc^2^)/3'
_refine_ls_weighting_scheme calc
_refine_ls_wR_factor_gt 0.0632
_refine_ls_wR_factor_ref 0.0657
_reflns_Friedel_coverage 0.000
_reflns_number_gt 1190
_reflns_number_total 1281
_reflns_threshold_expression 'I > 2\s(I)'
_cod_data_source_file c5dt03710g2.cif
_cod_data_source_block DMOF-250K
_cod_original_cell_volume 1151.07(7)
_cod_database_code 7038646
_shelx_space_group_comment
; 
The symmetry employed for this shelxl refinement is uniquely defined 
by the following loop, which should always be used as a source of 
symmetry information in preference to the above space-group names. 
They are only intended as comments. 
;
_shelx_estimated_absorpt_t_min 0.776
_shelx_estimated_absorpt_t_max 0.815
_shelxl_version_number 2014-3

loop_
_space_group_symop_operation_xyz
'x, y, z'
'-x, -y, z'
'-y, x, z'
'y, -x, z'
'-x, y, -z'
'x, -y, -z'
'y, x, -z'
'-y, -x, -z'
'-x, -y, -z'
'x, y, -z'
'y, -x, -z'
'-y, x, -z'
'x, -y, z'
'-x, y, z'
'-y, -x, z'
'y, x, z'

loop_
_atom_site_label
_atom_site_type_symbol
_atom_site_fract_x
_atom_site_fract_y
_atom_site_fract_z
_atom_site_U_iso_or_equiv
_atom_site_adp_type
_atom_site_occupancy
_atom_site_site_symmetry_order
_atom_site_calc_flag
_atom_site_refinement_flags_posn
_atom_site_refinement_flags_adp
_atom_site_refinement_flags_occupancy
Zn1 Zn 0.0000 1.0000 0.34993(3) 0.01435(9) Uani 1 8 d S T P
O1 O 0.18275(12) 1.0161(6) 0.38482(14) 0.0281(11) Uani 0.5 1 d . . P
N1 N 0.0000 1.0000 0.1339(2) 0.0175(4) Uani 1 8 d S T P
C1 C 0.23534(18) 1.0000 0.5000 0.0264(4) Uani 1 4 d S T P
C2 C 0.37259(19) 1.0000 0.5000 0.0292(5) Uani 1 4 d S T P
C3 C 0.43664(16) 1.0000 0.62195(19) 0.0641(9) Uani 1 2 d S T P
H3 H 0.3943 1.0000 0.7070 0.077 Uiso 1 2 calc R U P
C4 C 0.0478(5) 1.1141(3) 0.0799(3) 0.069(2) Uani 0.375 1 d . . P
H4A H 0.1313 1.1261 0.1139 0.082 Uiso 0.75 2 calc R U P
H4B H -0.0023 1.1820 0.1139 0.082 Uiso 0.75 2 calc R U P

loop_
_atom_site_aniso_label
_atom_site_aniso_U_11
_atom_site_aniso_U_22
_atom_site_aniso_U_33
_atom_site_aniso_U_23
_atom_site_aniso_U_13
_atom_site_aniso_U_12
Zn1 0.01693(11) 0.01693(11) 0.00919(14) 0.000 0.000 0.000
O1 0.0172(5) 0.037(3) 0.0303(6) 0.0039(8) -0.0042(4) -0.0006(8)
N1 0.0202(6) 0.0202(6) 0.0121(9) 0.000 0.000 0.000
C1 0.0155(8) 0.0346(11) 0.0290(10) 0.000 0.000 0.000
C2 0.0147(8) 0.0489(13) 0.0240(10) 0.000 0.000 0.000
C3 0.0172(8) 0.153(3) 0.0225(9) 0.000 0.0019(6) 0.000
C4 0.152(7) 0.0426(18) 0.0111(12) -0.0005(10) 0.0018(14) -0.054(3)

loop_
_atom_type_symbol
_atom_type_description
_atom_type_scat_dispersion_real
_atom_type_scat_dispersion_imag
_atom_type_scat_source
C C 0.0033 0.0016 'International Tables Vol C Tables 4.2.6.8 and 6.1.1.4'
H H 0.0000 0.0000 'International Tables Vol C Tables 4.2.6.8 and 6.1.1.4'
N N 0.0061 0.0033 'International Tables Vol C Tables 4.2.6.8 and 6.1.1.4'
O O 0.0106 0.0060 'International Tables Vol C Tables 4.2.6.8 and 6.1.1.4'
Zn Zn 0.2839 1.4301 'International Tables Vol C Tables 4.2.6.8 and 6.1.1.4'

loop_
_geom_angle_atom_site_label_1
_geom_angle_atom_site_label_2
_geom_angle_atom_site_label_3
_geom_angle
_geom_angle_site_symmetry_1
_geom_angle_site_symmetry_3
O1 Zn1 O1 88.446(14) 16_465 13_575
O1 Zn1 O1 9.9(4) 16_465 3_665
O1 Zn1 O1 98.2(4) 13_575 3_665
O1 Zn1 O1 161.04(8) 16_465 15_665
O1 Zn1 O1 88.446(14) 13_575 15_665
O1 Zn1 O1 158.56(18) 3_665 15_665
O1 Zn1 O1 98.2(4) 16_465 2_575
O1 Zn1 O1 158.56(18) 13_575 2_575
O1 Zn1 O1 88.446(14) 3_665 2_575
O1 Zn1 O1 78.6(4) 15_665 2_575
O1 Zn1 O1 88.446(14) 16_465 14
O1 Zn1 O1 161.04(8) 13_575 14
O1 Zn1 O1 78.6(4) 3_665 14
O1 Zn1 O1 88.446(14) 15_665 14
O1 Zn1 O1 9.9(4) 2_575 14
O1 Zn1 O1 158.56(18) 16_465 4_465
O1 Zn1 O1 78.6(4) 13_575 4_465
O1 Zn1 O1 161.04(8) 3_665 4_465
O1 Zn1 O1 9.9(4) 15_665 4_465
O1 Zn1 O1 88.446(14) 2_575 4_465
O1 Zn1 O1 98.2(4) 14 4_465
O1 Zn1 O1 78.6(4) 16_465 .
O1 Zn1 O1 9.9(4) 13_575 .
O1 Zn1 O1 88.445(14) 3_665 .
O1 Zn1 O1 98.2(4) 15_665 .
O1 Zn1 O1 161.04(8) 2_575 .
O1 Zn1 O1 158.56(18) 14 .
O1 Zn1 O1 88.447(14) 4_465 .
O1 Zn1 N1 99.48(4) 16_465 .
O1 Zn1 N1 99.48(4) 13_575 .
O1 Zn1 N1 99.48(4) 3_665 .
O1 Zn1 N1 99.48(4) 15_665 .
O1 Zn1 N1 99.48(4) 2_575 .
O1 Zn1 N1 99.48(4) 14 .
O1 Zn1 N1 99.48(4) 4_465 .
O1 Zn1 N1 99.48(4) . .
O1 Zn1 Zn1 80.52(4) 16_465 9_576
O1 Zn1 Zn1 80.52(4) 13_575 9_576
O1 Zn1 Zn1 80.52(4) 3_665 9_576
O1 Zn1 Zn1 80.52(4) 15_665 9_576
O1 Zn1 Zn1 80.52(4) 2_575 9_576
O1 Zn1 Zn1 80.52(4) 14 9_576
O1 Zn1 Zn1 80.52(4) 4_465 9_576
O1 Zn1 Zn1 80.52(4) . 9_576
N1 Zn1 Zn1 180.0 . 9_576
O1 O1 C1 82.0(3) 13_575 .
O1 O1 Zn1 85.04(18) 13_575 .
C1 O1 Zn1 125.56(16) . .
C4 N1 C4 41.5(4) 15_665 2_575
C4 N1 C4 82.65(9) 15_665 13_575
C4 N1 C4 42.3(4) 2_575 13_575
C4 N1 C4 42.3(4) 15_665 3_665
C4 N1 C4 82.65(9) 2_575 3_665
C4 N1 C4 119.6(4) 13_575 3_665
C4 N1 C4 119.6(4) 15_665 .
C4 N1 C4 138.1(3) 2_575 .
C4 N1 C4 119.0(4) 13_575 .
C4 N1 C4 82.65(9) 3_665 .
C4 N1 C4 138.1(3) 15_665 16_465
C4 N1 C4 119.6(4) 2_575 16_465
C4 N1 C4 82.65(9) 13_575 16_465
C4 N1 C4 119.0(4) 3_665 16_465
C4 N1 C4 41.5(4) . 16_465
C4 N1 C4 119.0(4) 15_665 4_465
C4 N1 C4 82.65(9) 2_575 4_465
C4 N1 C4 41.5(4) 13_575 4_465
C4 N1 C4 138.1(3) 3_665 4_465
C4 N1 C4 82.65(9) . 4_465
C4 N1 C4 42.3(4) 16_465 4_465
C4 N1 C4 82.65(9) 15_665 14
C4 N1 C4 119.0(4) 2_575 14
C4 N1 C4 138.1(3) 13_575 14
C4 N1 C4 41.5(4) 3_665 14
C4 N1 C4 42.3(4) . 14
C4 N1 C4 82.65(9) 16_465 14
C4 N1 C4 119.6(4) 4_465 14
C4 N1 Zn1 110.95(14) 15_665 .
C4 N1 Zn1 110.95(14) 2_575 .
C4 N1 Zn1 110.95(14) 13_575 .
C4 N1 Zn1 110.95(14) 3_665 .
C4 N1 Zn1 110.95(14) . .
C4 N1 Zn1 110.95(14) 16_465 .
C4 N1 Zn1 110.95(14) 4_465 .
C4 N1 Zn1 110.95(14) 14 .
O1 C1 O1 16.1(6) . 13_575
O1 C1 O1 122.9(2) . 10_556
O1 C1 O1 125.6(2) 13_575 10_556
O1 C1 O1 125.6(2) . 6_576
O1 C1 O1 122.9(2) 13_575 6_576
O1 C1 O1 16.1(6) 10_556 6_576
O1 C1 C2 117.19(10) . .
O1 C1 C2 117.19(10) 13_575 .
O1 C1 C2 117.19(10) 10_556 .
O1 C1 C2 117.19(10) 6_576 .
C3 C2 C3 118.2(2) 10_556 .
C3 C2 C1 120.89(10) 10_556 .
C3 C2 C1 120.89(10) . .
C2 C3 C3 120.89(10) . 2_675
N1 C4 C4 110.95(14) . 10

loop_
_geom_bond_atom_site_label_1
_geom_bond_atom_site_label_2
_geom_bond_distance
_geom_bond_site_symmetry_2
Zn1 O1 2.0357(14) 16_465
Zn1 O1 2.0357(14) 13_575
Zn1 O1 2.0357(14) 3_665
Zn1 O1 2.0357(14) 15_665
Zn1 O1 2.0357(14) 2_575
Zn1 O1 2.0357(14) 14
Zn1 O1 2.0357(14) 4_465
Zn1 O1 2.0357(14) .
Zn1 N1 2.076(2) .
Zn1 Zn1 2.8841(6) 9_576
O1 O1 0.352(13) 13_575
O1 C1 1.2599(18) .
N1 C4 1.449(3) 15_665
N1 C4 1.449(3) 2_575
N1 C4 1.449(3) 13_575
N1 C4 1.449(3) 3_665
N1 C4 1.449(3) .
N1 C4 1.449(3) 16_465
N1 C4 1.449(3) 4_465
N1 C4 1.449(3) 14
C1 O1 1.2599(18) 13_575
C1 O1 1.2599(18) 10_556
C1 O1 1.2599(18) 6_576
C1 C2 1.502(3) .
C2 C3 1.366(2) 10_556
C2 C3 1.366(2) .
C3 C3 1.387(3) 2_675
C4 C4 1.536(5) 10
